data_7008948
loop_
_publ_author_name
'Birdsall, David J.'
'Novosad, Josef'
'Slawin, Alexandra M. Z.'
'Woollins, J. Derek'

_publ_section_title
;
 Synthesis and crystal structures of tellurium complexes containing
 imidophosphinate ligands
;
_journal_issue 4
_journal_name_full 'Journal of the Chemical Society, Dalton Transactions'
_journal_page_first 435
_journal_paper_doi 10.1039/a907336a
_journal_year 2000
_chemical_compound_source -
_chemical_formula_analytical 'C49.50 H89.50 Cl4.50 N2 P4 S4 Te'
_chemical_formula_moiety 'C48 H88 N2 P4 S4 Te.[C H Cl3]1.5'
_chemical_formula_structural 'C49.50 H89.50 Cl4.50 N2 P4 S4 Te'
_chemical_formula_sum 'C49.5 H89.5 Cl4.5 N2 P4 S4 Te'
_chemical_formula_weight 1251.98
_chemical_melting_point ?
_space_group_IT_number 2
_symmetry_cell_setting triclinic
_symmetry_space_group_name_Hall '-P 1'
_symmetry_space_group_name_H-M 'P -1'
_atom_sites_solution_hydrogens geom
_atom_sites_solution_primary direct
_atom_sites_solution_secondary difmap
_audit_creation_method SHELXL
_cell_angle_alpha 114.9400(10)
_cell_angle_beta 108.6960(10)
_cell_angle_gamma 89.7000(10)
_cell_formula_units_Z 1
_cell_length_a 10.4307(3)
_cell_length_b 12.75430(10)
_cell_length_c 14.4033(3)
_cell_measurement_reflns_used 86
_cell_measurement_temperature 293(2)
_cell_measurement_theta_max 337
_cell_measurement_theta_min 23
_cell_volume 1626.86(6)
_computing_cell_refinement SMART/SAINT
_computing_data_collection SMART
_computing_data_reduction SAINT
_computing_molecular_graphics SHELXTL
_computing_publication_material SHELXTL
_computing_structure_refinement 'SHELXL-93 (Sheldrick, 1993)'
_computing_structure_solution 'SHELXS-86 (Sheldrick, 1990)'
_diffrn_ambient_temperature 293(2)
_diffrn_measurement_device SMART
_diffrn_measurement_method CCD
_diffrn_radiation_monochromator graphite
_diffrn_radiation_source 'fine-focus sealed tube'
_diffrn_radiation_type MoK\a
_diffrn_radiation_wavelength 0.71073
_diffrn_reflns_av_R_equivalents 0.0698
_diffrn_reflns_av_sigmaI/netI 0.0748
_diffrn_reflns_limit_h_max 9
_diffrn_reflns_limit_h_min -11
_diffrn_reflns_limit_k_max 14
_diffrn_reflns_limit_k_min -14
_diffrn_reflns_limit_l_max 15
_diffrn_reflns_limit_l_min -15
_diffrn_reflns_number 8290
_diffrn_reflns_theta_max 23.26
_diffrn_reflns_theta_min 1.67
_diffrn_standards_decay_% -
_diffrn_standards_interval_count -
_diffrn_standards_interval_time -
_diffrn_standards_number -
_exptl_absorpt_coefficient_mu 0.900
_exptl_absorpt_correction_T_max 1.000000
_exptl_absorpt_correction_T_min 0.578974
_exptl_absorpt_correction_type sadabs
_exptl_crystal_colour yellow
_exptl_crystal_density_diffrn 1.278
_exptl_crystal_density_meas ?
_exptl_crystal_density_method -
_exptl_crystal_description plate
_exptl_crystal_F_000 653
_exptl_crystal_size_max 0.02
_exptl_crystal_size_mid 0.1
_exptl_crystal_size_min 0.1
_refine_diff_density_max 1.042
_refine_diff_density_min -0.796
_refine_diff_density_rms 0.099
_refine_ls_extinction_coef 0.0000(10)
_refine_ls_extinction_expression Fc^*^=kFc[1+0.001xFc^2^\l^3^/sin(2\q)]^-1/4^
_refine_ls_extinction_method SHELXL
_refine_ls_goodness_of_fit_all 1.047
_refine_ls_goodness_of_fit_obs 1.052
_refine_ls_hydrogen_treatment riding
_refine_ls_matrix_type full
_refine_ls_number_parameters 305
_refine_ls_number_reflns 4541
_refine_ls_number_restraints 0
_refine_ls_restrained_S_all 1.299
_refine_ls_restrained_S_obs 1.052
_refine_ls_R_factor_all 0.0855
_refine_ls_R_factor_obs 0.0545
_refine_ls_shift/esd_max 5.045
_refine_ls_shift/esd_mean 0.124
_refine_ls_structure_factor_coef Fsqd
_refine_ls_weighting_details 'w=1/[\s^2^(Fo^2^)+(0.0824P)^2^+0.8612P] where P=(Fo^2^+2Fc^2^)/3'
_refine_ls_weighting_scheme calc
_refine_ls_wR_factor_all 0.1840
_refine_ls_wR_factor_obs 0.1305
_reflns_number_observed 3454
_reflns_number_total 4623
_reflns_observed_criterion >2sigma(I)
_cod_data_source_file a907336a.txt
_cod_data_source_block 2
_cod_depositor_comments
;
The following automatic conversions were performed:
'_symmetry_cell_setting' value 'Triclinic' changed to 'triclinic'
according to '/home/adriana/struct/CIF-dictionaries/cif_core.dic'
dictionary named 'cif_core.dic' version 2.4.1 from 2010-06-29.

Automatic conversion script
Id: cif_fix_enum 1555 2011-01-17 13:19:09Z saulius 

The following automatic conversions were performed:

'_chemical_melting_point' value '-' was changed to '?' - the value is
undefined or not given.

Automatic conversion script
Id: cif_fix_values 1569 2011-02-09 13:29:24Z adriana 

The following automatic conversions were performed:

'_exptl_crystal_density_meas' value '-' was changed to '?' - the
value is perceived as not measured.

Automatic conversion script
Id: cif_fix_values 3008 2015-01-20 13:52:24Z robertas 

The following automatic conversions were performed:

'_refine_ls_weighting_scheme' value 'calc
w=1/[\s^2^(Fo^2^)+(0.0824P)^2^+0.8612P] where P=(Fo^2^+2Fc^2^)/3' was
changed to 'calc'. New tag '_refine_ls_weighting_details' was
created. The value of the new tag was set to
'w=1/[\s^2^(Fo^2^)+(0.0824P)^2^+0.8612P] where P=(Fo^2^+2Fc^2^)/3'.

Automatic conversion script
Id: cif_fix_values 3143 2015-03-26 13:38:13Z robertas 
;
_cod_original_sg_symbol_H-M P-1
_cod_original_formula_sum 'C49.50 H89.50 Cl4.50 N2 P4 S4 Te'
_cod_database_code 7008948

loop_
_symmetry_equiv_pos_as_xyz
'x, y, z'
'-x, -y, -z'

loop_
_atom_site_aniso_label
_atom_site_aniso_U_11
_atom_site_aniso_U_22
_atom_site_aniso_U_33
_atom_site_aniso_U_23
_atom_site_aniso_U_13
_atom_site_aniso_U_12
Te1 0.0282(2) 0.0439(2) 0.0417(2) 0.0254(2) 0.0097(2) 0.0022(2)
S1 0.0420(7) 0.0407(6) 0.0491(6) 0.0249(5) 0.0149(5) 0.0091(5)
P1 0.0294(6) 0.0349(6) 0.0369(6) 0.0174(5) 0.0138(5) 0.0034(5)
N1 0.030(2) 0.051(2) 0.042(2) 0.024(2) 0.018(2) 0.010(2)
P2 0.0269(6) 0.0423(6) 0.0356(6) 0.0178(5) 0.0114(5) 0.0024(5)
S2 0.0306(7) 0.0855(8) 0.0545(7) 0.0475(6) 0.0119(5) 0.0035(6)
C1 0.028(2) 0.043(2) 0.045(2) 0.017(2) 0.016(2) 0.000(2)
C2 0.042(3) 0.064(3) 0.039(3) 0.017(2) 0.010(2) 0.005(3)
C3 0.057(4) 0.086(4) 0.036(3) 0.013(3) 0.007(3) -0.003(3)
C4 0.074(4) 0.075(4) 0.044(3) 0.009(3) 0.017(3) -0.002(4)
C5 0.090(5) 0.063(4) 0.056(3) 0.006(3) 0.034(3) 0.014(4)
C6 0.057(3) 0.063(3) 0.042(3) 0.009(2) 0.021(2) 0.016(3)
C7 0.035(3) 0.040(2) 0.037(2) 0.016(2) 0.014(2) 0.000(2)
C8 0.035(3) 0.049(3) 0.058(3) 0.027(2) 0.008(2) -0.006(2)
C9 0.046(3) 0.072(3) 0.072(3) 0.039(3) 0.007(3) -0.019(3)
C10 0.068(4) 0.045(3) 0.075(3) 0.031(3) 0.011(3) -0.014(3)
C11 0.074(4) 0.057(3) 0.078(3) 0.045(3) 0.017(3) 0.005(3)
C12 0.050(3) 0.045(3) 0.063(3) 0.028(2) 0.010(3) 0.004(2)
C13 0.049(3) 0.046(3) 0.046(3) 0.017(2) 0.023(2) 0.004(2)
C14 0.066(4) 0.062(3) 0.070(3) 0.009(3) 0.045(3) -0.001(3)
C15 0.087(4) 0.067(4) 0.104(5) 0.016(3) 0.066(4) 0.017(4)
C16 0.096(5) 0.060(4) 0.077(4) -0.008(3) 0.039(4) -0.003(4)
C17 0.082(5) 0.046(3) 0.100(5) 0.004(3) 0.045(4) -0.012(3)
C18 0.052(3) 0.062(4) 0.072(4) 0.007(3) 0.030(3) -0.015(3)
C19 0.027(2) 0.054(3) 0.039(2) 0.022(2) 0.011(2) -0.001(2)
C20 0.036(3) 0.059(3) 0.054(3) 0.025(2) 0.011(2) 0.008(2)
C21 0.032(3) 0.089(4) 0.058(3) 0.026(3) 0.007(2) 0.008(3)
C22 0.043(3) 0.069(4) 0.068(4) 0.013(3) 0.004(3) -0.010(3)
C23 0.060(4) 0.062(3) 0.069(4) 0.020(3) 0.010(3) -0.015(3)
C24 0.042(3) 0.047(3) 0.062(3) 0.022(2) 0.011(2) -0.002(2)
C30 0.075(6) 0.050(4) 0.220(10) 0.077(5) 0.053(6) 0.001(4)
Cl1 0.143(2) 0.0688(13) 0.254(3) 0.088(2) 0.119(2) 0.0419(15)
Cl2 0.117(3) 0.086(2) 0.268(5) 0.043(3) -0.012(3) -0.005(2)
Cl3 0.274(5) 0.228(4) 0.262(4) 0.172(3) 0.173(3) 0.128(4)

loop_
_atom_site_label
_atom_site_type_symbol
_atom_site_fract_x
_atom_site_fract_y
_atom_site_fract_z
_atom_site_U_iso_or_equiv
_atom_site_thermal_displace_type
_atom_site_occupancy
_atom_site_calc_flag
_atom_site_refinement_flags
_atom_site_disorder_group
Te1 Te 0.5000 0.5000 0.5000 0.03623(13) Uani 1 d S .
S1 S 0.55140(13) 0.64159(10) 0.71349(10) 0.0424(3) Uani 1 d . .
P1 P 0.67993(12) 0.55421(10) 0.78559(9) 0.0326(3) Uani 1 d . .
N1 N 0.7902(4) 0.4956(3) 0.7338(3) 0.0377(9) Uani 1 d . .
P2 P 0.85905(12) 0.48252(10) 0.64613(9) 0.0346(3) Uani 1 d . .
S2 S 0.76598(13) 0.53656(12) 0.52910(10) 0.0516(3) Uani 1 d . .
C1 C 0.7699(5) 0.6670(4) 0.9260(4) 0.0391(12) Uani 1 d . .
H1A H 0.8235(5) 0.7238(4) 0.9184(4) 0.047 Uiso 1 calc R .
C2 C 0.8758(6) 0.6232(5) 0.9988(4) 0.0515(14) Uani 1 d . .
H2A H 0.9341(6) 0.5795(5) 0.9602(4) 0.062 Uiso 1 calc R .
H2B H 0.8289(6) 0.5714(5) 1.0152(4) 0.062 Uiso 1 calc R .
C3 C 0.9642(6) 0.7278(6) 1.1062(4) 0.067(2) Uani 1 d . .
H3A H 1.0274(6) 0.6989(6) 1.1527(4) 0.081 Uiso 1 calc R .
H3B H 1.0175(6) 0.7752(6) 1.0898(4) 0.081 Uiso 1 calc R .
C4 C 0.8792(7) 0.8010(6) 1.1655(5) 0.072(2) Uani 1 d . .
H4A H 0.9378(7) 0.8694(6) 1.2287(5) 0.086 Uiso 1 calc R .
H4B H 0.8371(7) 0.7569(6) 1.1918(5) 0.086 Uiso 1 calc R .
C5 C 0.7674(7) 0.8409(5) 1.0948(5) 0.075(2) Uani 1 d . .
H5A H 0.8092(7) 0.8955(5) 1.0783(5) 0.090 Uiso 1 calc R .
H5B H 0.7095(7) 0.8816(5) 1.1353(5) 0.090 Uiso 1 calc R .
C6 C 0.6792(6) 0.7381(5) 0.9879(4) 0.059(2) Uani 1 d . .
H6A H 0.6140(6) 0.7672(5) 0.9426(4) 0.070 Uiso 1 calc R .
H6B H 0.6282(6) 0.6882(5) 1.0036(4) 0.070 Uiso 1 calc R .
C7 C 0.5769(5) 0.4408(4) 0.7912(4) 0.0369(12) Uani 1 d . .
H7A H 0.5405(5) 0.4809(4) 0.8499(4) 0.044 Uiso 1 calc R .
C8 C 0.4534(5) 0.3759(4) 0.6844(4) 0.0480(14) Uani 1 d . .
H8A H 0.3968(5) 0.4320(4) 0.6705(4) 0.058 Uiso 1 calc R .
H8B H 0.4859(5) 0.3380(4) 0.6239(4) 0.058 Uiso 1 calc R .
C9 C 0.3668(6) 0.2837(5) 0.6910(5) 0.064(2) Uani 1 d . .
H9A H 0.3279(6) 0.3223(5) 0.7475(5) 0.077 Uiso 1 calc R .
H9B H 0.2919(6) 0.2427(5) 0.6219(5) 0.077 Uiso 1 calc R .
C10 C 0.4519(6) 0.1970(5) 0.7162(5) 0.064(2) Uani 1 d . .
H10A H 0.4844(6) 0.1534(5) 0.6567(5) 0.077 Uiso 1 calc R .
H10B H 0.3960(6) 0.1419(5) 0.7230(5) 0.077 Uiso 1 calc R .
C11 C 0.5748(7) 0.2601(5) 0.8231(5) 0.067(2) Uani 1 d . .
H11A H 0.5420(7) 0.2968(5) 0.8836(5) 0.080 Uiso 1 calc R .
H11B H 0.6311(7) 0.2034(5) 0.8359(5) 0.080 Uiso 1 calc R .
C12 C 0.6617(6) 0.3533(4) 0.8189(4) 0.0532(15) Uani 1 d . .
H12A H 0.7344(6) 0.3948(4) 0.8892(4) 0.064 Uiso 1 calc R .
H12B H 0.7037(6) 0.3154(4) 0.7644(4) 0.064 Uiso 1 calc R .
C13 C 0.8780(5) 0.3285(4) 0.5836(4) 0.0465(13) Uani 1 d . .
H13A H 0.9293(5) 0.3106(4) 0.6439(4) 0.056 Uiso 1 calc R .
C14 C 0.9603(6) 0.2961(5) 0.5064(5) 0.068(2) Uani 1 d . .
H14A H 0.9134(6) 0.3125(5) 0.4451(5) 0.081 Uiso 1 calc R .
H14B H 1.0497(6) 0.3443(5) 0.5452(5) 0.081 Uiso 1 calc R .
C15 C 0.9783(7) 0.1675(6) 0.4638(6) 0.086(2) Uani 1 d . .
H15A H 1.0356(7) 0.1531(6) 0.5238(6) 0.103 Uiso 1 calc R .
H15B H 1.0239(7) 0.1490(6) 0.4109(6) 0.103 Uiso 1 calc R .
C16 C 0.8387(8) 0.0881(6) 0.4095(6) 0.090(2) Uani 1 d . .
H16A H 0.7854(8) 0.0960(6) 0.3445(6) 0.108 Uiso 1 calc R .
H16B H 0.8530(8) 0.0071(6) 0.3874(6) 0.108 Uiso 1 calc R .
C17 C 0.7615(7) 0.1196(5) 0.4863(6) 0.083(2) Uani 1 d . .
H17A H 0.8120(7) 0.1065(5) 0.5489(6) 0.100 Uiso 1 calc R .
H17B H 0.6736(7) 0.0695(5) 0.4499(6) 0.100 Uiso 1 calc R .
C18 C 0.7392(6) 0.2470(5) 0.5252(5) 0.068(2) Uani 1 d . .
H18A H 0.6892(6) 0.2651(5) 0.5752(5) 0.081 Uiso 1 calc R .
H18B H 0.6850(6) 0.2596(5) 0.4632(5) 0.081 Uiso 1 calc R .
C19 C 1.0331(5) 0.5657(4) 0.7141(4) 0.0395(12) Uani 1 d . .
H19A H 1.0743(5) 0.5487(4) 0.6579(4) 0.047 Uiso 1 calc R .
C20 C 1.1254(5) 0.5314(5) 0.8000(4) 0.0509(14) Uani 1 d . .
H20A H 1.0831(5) 0.5415(5) 0.8536(4) 0.061 Uiso 1 calc R .
H20B H 1.1340(5) 0.4493(5) 0.7649(4) 0.061 Uiso 1 calc R .
C21 C 1.2663(6) 0.6033(5) 0.8576(5) 0.064(2) Uani 1 d . .
H21A H 1.3132(6) 0.5855(5) 0.8057(5) 0.077 Uiso 1 calc R .
H21B H 1.3187(6) 0.5820(5) 0.9144(5) 0.077 Uiso 1 calc R .
C22 C 1.2603(6) 0.7339(5) 0.9085(5) 0.071(2) Uani 1 d . .
H22A H 1.3521(6) 0.7770(5) 0.9407(5) 0.085 Uiso 1 calc R .
H22B H 1.2228(6) 0.7534(5) 0.9663(5) 0.085 Uiso 1 calc R .
C23 C 1.1717(7) 0.7698(5) 0.8229(5) 0.070(2) Uani 1 d . .
H23A H 1.2144(7) 0.7578(5) 0.7692(5) 0.085 Uiso 1 calc R .
H23B H 1.1651(7) 0.8523(5) 0.8578(5) 0.085 Uiso 1 calc R .
C24 C 1.0281(6) 0.6985(4) 0.7657(5) 0.0534(15) Uani 1 d . .
H24A H 0.9756(6) 0.7200(4) 0.7090(5) 0.064 Uiso 1 calc R .
H24B H 0.9820(6) 0.7170(4) 0.8182(5) 0.064 Uiso 1 calc R .
C30 C 0.2895(10) 0.0944(7) 0.2419(10) 0.108(4) Uani 0.75 d P .
H30A H 0.2977(10) 0.1795(7) 0.2692(10) 0.130 Uiso 0.75 calc PR .
Cl1 Cl 0.4288(4) 0.0441(2) 0.1968(3) 0.1358(11) Uani 0.75 d P .
Cl2 Cl 0.1411(5) 0.0312(3) 0.1362(5) 0.191(2) Uani 0.75 d P .
Cl3 Cl 0.3045(6) 0.0585(4) 0.3485(4) 0.210(2) Uani 0.75 d P .

loop_
_atom_type_symbol
_atom_type_description
_atom_type_scat_dispersion_real
_atom_type_scat_dispersion_imag
_atom_type_scat_source
C C 0.0033 0.0016 'International Tables Vol C Tables 4.2.6.8 and 6.1.1.4'
H H 0.0000 0.0000 'International Tables Vol C Tables 4.2.6.8 and 6.1.1.4'
N N 0.0061 0.0033 'International Tables Vol C Tables 4.2.6.8 and 6.1.1.4'
P P 0.1023 0.0942 'International Tables Vol C Tables 4.2.6.8 and 6.1.1.4'
S S 0.1246 0.1234 'International Tables Vol C Tables 4.2.6.8 and 6.1.1.4'
Cl Cl 0.1484 0.1585 'International Tables Vol C Tables 4.2.6.8 and 6.1.1.4'
Te Te -0.5308 1.6751 'International Tables Vol C Tables 4.2.6.8 and 6.1.1.4'

loop_
_geom_angle_atom_site_label_1
_geom_angle_atom_site_label_2
_geom_angle_atom_site_label_3
_geom_angle
_geom_angle_site_symmetry_1
_geom_angle_site_symmetry_3
_geom_angle_publ_flag
S2 Te1 S2 180.0 . 2_666 ?
S2 Te1 S1 89.33(4) . 2_666 ?
S2 Te1 S1 90.67(4) 2_666 2_666 ?
S2 Te1 S1 90.67(4) . . ?
S2 Te1 S1 89.33(4) 2_666 . ?
S1 Te1 S1 180.0 2_666 . ?
P1 S1 Te1 101.11(6) . . ?
N1 P1 C1 108.6(2) . . ?
N1 P1 C7 108.6(2) . . ?
C1 P1 C7 108.6(2) . . ?
N1 P1 S1 117.7(2) . . ?
C1 P1 S1 103.8(2) . . ?
C7 P1 S1 109.2(2) . . ?
P1 N1 P2 145.3(3) . . ?
N1 P2 C13 105.5(2) . . ?
N1 P2 C19 110.7(2) . . ?
C13 P2 C19 106.4(2) . . ?
N1 P2 S2 118.7(2) . . ?
C13 P2 S2 110.8(2) . . ?
C19 P2 S2 104.2(2) . . ?
P2 S2 Te1 102.98(6) . . ?
C6 C1 C2 109.7(4) . . ?
C6 C1 P1 116.2(3) . . ?
C2 C1 P1 114.4(3) . . ?
C1 C2 C3 110.1(5) . . ?
C4 C3 C2 111.8(5) . . ?
C3 C4 C5 112.9(5) . . ?
C4 C5 C6 112.0(5) . . ?
C5 C6 C1 110.2(5) . . ?
C12 C7 C8 110.1(4) . . ?
C12 C7 P1 112.8(3) . . ?
C8 C7 P1 111.9(3) . . ?
C9 C8 C7 111.5(4) . . ?
C10 C9 C8 111.1(5) . . ?
C9 C10 C11 110.5(4) . . ?
C12 C11 C10 111.5(5) . . ?
C7 C12 C11 112.1(5) . . ?
C14 C13 C18 109.7(4) . . ?
C14 C13 P2 115.6(4) . . ?
C18 C13 P2 112.3(4) . . ?
C15 C14 C13 111.9(5) . . ?
C14 C15 C16 110.9(6) . . ?
C17 C16 C15 110.9(5) . . ?
C16 C17 C18 111.4(6) . . ?
C17 C18 C13 110.3(5) . . ?
C20 C19 C24 110.3(4) . . ?
C20 C19 P2 113.0(4) . . ?
C24 C19 P2 110.5(3) . . ?
C21 C20 C19 112.3(5) . . ?
C20 C21 C22 112.0(5) . . ?
C21 C22 C23 110.8(5) . . ?
C22 C23 C24 111.0(5) . . ?
C23 C24 C19 111.6(5) . . ?
Cl2 C30 Cl3 112.9(6) . . ?
Cl2 C30 Cl1 109.3(7) . . ?
Cl3 C30 Cl1 106.3(6) . . ?

loop_
_geom_bond_atom_site_label_1
_geom_bond_atom_site_label_2
_geom_bond_distance
_geom_bond_site_symmetry_2
_geom_bond_publ_flag
Te1 S2 2.6820(13) . ?
Te1 S2 2.6821(13) 2_666 ?
Te1 S1 2.6971(12) 2_666 ?
Te1 S1 2.6971(12) . ?
S1 P1 2.046(2) . ?
P1 N1 1.584(4) . ?
P1 C1 1.839(4) . ?
P1 C7 1.850(5) . ?
N1 P2 1.594(4) . ?
P2 C13 1.825(5) . ?
P2 C19 1.840(5) . ?
P2 S2 2.045(2) . ?
C1 C6 1.538(7) . ?
C1 C2 1.541(7) . ?
C2 C3 1.542(7) . ?
C3 C4 1.480(9) . ?
C4 C5 1.525(9) . ?
C5 C6 1.529(8) . ?
C7 C12 1.525(7) . ?
C7 C8 1.541(6) . ?
C8 C9 1.539(7) . ?
C9 C10 1.505(8) . ?
C10 C11 1.537(8) . ?
C11 C12 1.531(8) . ?
C13 C14 1.537(8) . ?
C13 C18 1.544(7) . ?
C14 C15 1.525(9) . ?
C15 C16 1.541(10) . ?
C16 C17 1.492(10) . ?
C17 C18 1.523(9) . ?
C19 C20 1.529(7) . ?
C19 C24 1.545(7) . ?
C20 C21 1.509(8) . ?
C21 C22 1.522(9) . ?
C22 C23 1.524(9) . ?
C23 C24 1.530(8) . ?
C30 Cl2 1.682(11) . ?
C30 Cl3 1.741(13) . ?
C30 Cl1 1.785(12) . ?

loop_
_geom_torsion_atom_site_label_1
_geom_torsion_atom_site_label_2
_geom_torsion_atom_site_label_3
_geom_torsion_atom_site_label_4
_geom_torsion
_geom_torsion_site_symmetry_1
_geom_torsion_site_symmetry_2
_geom_torsion_site_symmetry_3
_geom_torsion_site_symmetry_4
_geom_torsion_publ_flag
S2 Te1 S1 P1 -62.05(6) . . . . ?
S2 Te1 S1 P1 117.96(6) 2_666 . . . ?
S1 Te1 S1 P1 127.0(248) 2_666 . . . ?
Te1 S1 P1 N1 39.4(2) . . . . ?
Te1 S1 P1 C1 159.4(2) . . . . ?
Te1 S1 P1 C7 -84.9(2) . . . . ?
C1 P1 N1 P2 -109.3(4) . . . . ?
C7 P1 N1 P2 132.8(4) . . . . ?
S1 P1 N1 P2 8.2(5) . . . . ?
P1 N1 P2 C13 -139.1(4) . . . . ?
P1 N1 P2 C19 106.2(4) . . . . ?
P1 N1 P2 S2 -14.2(5) . . . . ?
N1 P2 S2 Te1 -30.5(2) . . . . ?
C13 P2 S2 Te1 91.7(2) . . . . ?
C19 P2 S2 Te1 -154.2(2) . . . . ?
S2 Te1 S2 P2 143.0(30) 2_666 . . . ?
S1 Te1 S2 P2 -121.95(6) 2_666 . . . ?
S1 Te1 S2 P2 58.05(6) . . . . ?
N1 P1 C1 C6 177.1(4) . . . . ?
C7 P1 C1 C6 -65.0(5) . . . . ?
S1 P1 C1 C6 51.1(4) . . . . ?
N1 P1 C1 C2 -53.6(4) . . . . ?
C7 P1 C1 C2 64.3(4) . . . . ?
S1 P1 C1 C2 -179.5(3) . . . . ?
C6 C1 C2 C3 -58.3(6) . . . . ?
P1 C1 C2 C3 169.2(4) . . . . ?
C1 C2 C3 C4 56.3(7) . . . . ?
C2 C3 C4 C5 -53.5(8) . . . . ?
C3 C4 C5 C6 53.2(8) . . . . ?
C4 C5 C6 C1 -54.9(7) . . . . ?
C2 C1 C6 C5 57.9(6) . . . . ?
P1 C1 C6 C5 -170.5(4) . . . . ?
N1 P1 C7 C12 37.2(4) . . . . ?
C1 P1 C7 C12 -80.7(4) . . . . ?
S1 P1 C7 C12 166.7(3) . . . . ?
N1 P1 C7 C8 -87.6(4) . . . . ?
C1 P1 C7 C8 154.5(3) . . . . ?
S1 P1 C7 C8 41.9(4) . . . . ?
C12 C7 C8 C9 54.9(6) . . . . ?
P1 C7 C8 C9 -178.8(4) . . . . ?
C7 C8 C9 C10 -57.2(6) . . . . ?
C8 C9 C10 C11 56.8(7) . . . . ?
C9 C10 C11 C12 -55.9(7) . . . . ?
C8 C7 C12 C11 -54.1(6) . . . . ?
P1 C7 C12 C11 -180.0(4) . . . . ?
C10 C11 C12 C7 55.1(7) . . . . ?
N1 P2 C13 C14 -172.0(4) . . . . ?
C19 P2 C13 C14 -54.4(5) . . . . ?
S2 P2 C13 C14 58.3(4) . . . . ?
N1 P2 C13 C18 61.0(4) . . . . ?
C19 P2 C13 C18 178.6(4) . . . . ?
S2 P2 C13 C18 -68.7(4) . . . . ?
C18 C13 C14 C15 -55.3(7) . . . . ?
P2 C13 C14 C15 176.4(4) . . . . ?
C13 C14 C15 C16 54.4(8) . . . . ?
C14 C15 C16 C17 -55.3(9) . . . . ?
C15 C16 C17 C18 57.9(8) . . . . ?
C16 C17 C18 C13 -59.0(8) . . . . ?
C14 C13 C18 C17 56.6(7) . . . . ?
P2 C13 C18 C17 -173.3(5) . . . . ?
N1 P2 C19 C20 55.8(4) . . . . ?
C13 P2 C19 C20 -58.3(4) . . . . ?
S2 P2 C19 C20 -175.5(3) . . . . ?
N1 P2 C19 C24 -68.4(4) . . . . ?
C13 P2 C19 C24 177.5(4) . . . . ?
S2 P2 C19 C24 60.3(4) . . . . ?
C24 C19 C20 C21 -53.7(6) . . . . ?
P2 C19 C20 C21 -178.0(4) . . . . ?
C19 C20 C21 C22 55.1(7) . . . . ?
C20 C21 C22 C23 -55.6(7) . . . . ?
C21 C22 C23 C24 55.9(7) . . . . ?
C22 C23 C24 C19 -55.9(7) . . . . ?
C20 C19 C24 C23 54.2(6) . . . . ?
P2 C19 C24 C23 179.9(4) . . . . ?
